data_2013065
loop_
_publ_author_name
'Newman, Jacob M.'
'Thompson, Hugh W.'
'Lalancette, Roger A.'

_publ_section_title
;
 <i>trans</i>-4-Acetylcyclohexanecarboxylic acid and
 (+-)-<i>trans</i>-2-acetylcyclohexanecarboxylic acid: hydrogen-bonding
 patterns in two isomeric keto acids
;
_journal_issue 12
_journal_name_full 'Acta Crystallographica Section C'
_journal_page_first o693
_journal_page_last o696
_journal_paper_doi 10.1107/S0108270102018553
_journal_volume 58
_journal_year 2002
_chemical_formula_iupac 'C9 H14 O3'
_chemical_formula_moiety 'C9 H14 O3'
_chemical_formula_sum 'C9 H14 O3'
_chemical_formula_weight 170.20
_chemical_melting_point 384
_chemical_name_systematic
;
trans-4-acetylcyclohexanecarboxylic acid
;
_space_group_IT_number 14
_symmetry_cell_setting monoclinic
_symmetry_space_group_name_Hall '-P 2ybc'
_symmetry_space_group_name_H-M 'P 1 21/c 1'
_atom_sites_solution_hydrogens geom
_atom_sites_solution_primary direct
_atom_sites_solution_secondary difmap
_audit_creation_method SHELXL-97
_cell_angle_alpha 90.00
_cell_angle_beta 101.12(3)
_cell_angle_gamma 90.00
_cell_formula_units_Z 4
_cell_length_a 9.845(5)
_cell_length_b 6.770(5)
_cell_length_c 13.994(8)
_cell_measurement_reflns_used 13
_cell_measurement_temperature 296(2)
_cell_measurement_theta_max 9.1
_cell_measurement_theta_min 3.0
_cell_volume 915.2(10)
_computing_cell_refinement XSCANS)
_computing_data_collection 'XSCANS (Siemens, 1996)'
_computing_data_reduction XSCANS)
_computing_molecular_graphics 'XP in SHELXL97'
_computing_publication_material SHELXL97
_computing_structure_refinement 'SHELXL97 (Sheldrick, 1997)'
_computing_structure_solution 'SHELXS97 (Sheldrick, 1997)'
_diffrn_ambient_temperature 296(2)
_diffrn_measured_fraction_theta_full 0.999
_diffrn_measured_fraction_theta_max 0.999
_diffrn_measurement_device_type 'Siemens P4'
_diffrn_measurement_method 2\q/\q
_diffrn_radiation_monochromator graphite
_diffrn_radiation_source 'fine-focus sealed tube'
_diffrn_radiation_type MoK\a
_diffrn_radiation_wavelength 0.71073
_diffrn_reflns_av_R_equivalents 0.034
_diffrn_reflns_av_sigmaI/netI 0.044
_diffrn_reflns_limit_h_max 1
_diffrn_reflns_limit_h_min -11
_diffrn_reflns_limit_k_max 1
_diffrn_reflns_limit_k_min -8
_diffrn_reflns_limit_l_max 16
_diffrn_reflns_limit_l_min -16
_diffrn_reflns_number 2253
_diffrn_reflns_theta_full 24.99
_diffrn_reflns_theta_max 24.99
_diffrn_reflns_theta_min 2.11
_diffrn_standards_decay_% 'variation <4.1'
_diffrn_standards_interval_count 97
_diffrn_standards_number 3
_exptl_absorpt_coefficient_mu 0.092
_exptl_absorpt_correction_type none
_exptl_crystal_colour colourless
_exptl_crystal_density_diffrn 1.235
_exptl_crystal_density_method 'not measured'
_exptl_crystal_description parallelepiped
_exptl_crystal_F_000 368
_exptl_crystal_size_max 0.38
_exptl_crystal_size_mid 0.24
_exptl_crystal_size_min 0.20
_refine_diff_density_max 0.19
_refine_diff_density_min -0.17
_refine_ls_extinction_coef 0.012(3)
_refine_ls_extinction_expression Fc^*^=kFc[1+0.001xFc^2^\l^3^/sin(2\q)]^-1/4^
_refine_ls_extinction_method SHELXL97
_refine_ls_goodness_of_fit_ref 1.04
_refine_ls_hydrogen_treatment constr
_refine_ls_matrix_type full
_refine_ls_number_parameters 110
_refine_ls_number_reflns 1608
_refine_ls_number_restraints 0
_refine_ls_restrained_S_all 1.04
_refine_ls_R_factor_all 0.100
_refine_ls_R_factor_gt 0.059
_refine_ls_shift/su_max <0.001
_refine_ls_shift/su_mean 0.00
_refine_ls_structure_factor_coef Fsqd
_refine_ls_weighting_details 'calc w = 1/[\s^2^(Fo^2^)+(0.0538P)^2^+0.6069P]where P = (Fo^2^+2Fc^2^)/3'
_refine_ls_weighting_scheme calc
_refine_ls_wR_factor_gt 0.139
_refine_ls_wR_factor_ref 0.166
_reflns_number_gt 996
_reflns_number_total 1608
_reflns_threshold_expression I>2\s(I)
_cod_data_source_file fr1396.cif
_cod_data_source_block I
_cod_original_sg_symbol_H-M 'P 21/c'
_cod_database_code 2013065
_cod_database_fobs_code 2013065

loop_
_symmetry_equiv_pos_as_xyz
'x, y, z'
'-x, y+1/2, -z+1/2'
'-x, -y, -z'
'x, -y-1/2, z-1/2'

loop_
_atom_site_label
_atom_site_fract_x
_atom_site_fract_y
_atom_site_fract_z
_atom_site_U_iso_or_equiv
_atom_site_adp_type
_atom_site_calc_flag
_atom_site_refinement_flags
_atom_site_occupancy
_atom_site_disorder_assembly
_atom_site_disorder_group
_atom_site_type_symbol
O1 0.5024(3) -0.1834(5) 0.41144(19) 0.1010(10) Uani d . 1 . . O
O2 0.0786(2) 0.4929(4) 0.11542(15) 0.0745(8) Uani d . 1 . . O
O3 0.0852(2) 0.2635(3) 0.00508(14) 0.0758(8) Uani d . 1 . . O
C1 0.2099(3) 0.1991(4) 0.16243(19) 0.0507(7) Uani d . 1 . . C
C2 0.2771(3) 0.3003(5) 0.2560(2) 0.0673(10) Uani d . 1 . . C
C3 0.3699(3) 0.1590(5) 0.3232(2) 0.0707(10) Uani d . 1 . . C
C4 0.2921(3) -0.0210(5) 0.34585(19) 0.0534(8) Uani d . 1 . . C
C5 0.2224(3) -0.1219(5) 0.2521(2) 0.0677(10) Uani d . 1 . . C
C6 0.1300(3) 0.0182(5) 0.1842(2) 0.0630(9) Uani d . 1 . . C
C7 0.3802(3) -0.1697(5) 0.4100(2) 0.0624(9) Uani d . 1 . . C
C8 0.3130(4) -0.2993(6) 0.4727(3) 0.0849(12) Uani d . 1 . . C
C9 0.1198(3) 0.3324(5) 0.0932(2) 0.0522(7) Uani d . 1 . . C
H3 0.0350 0.3433 -0.0290 0.114 Uiso calc R 1 . . H
H1 0.2843 0.1532 0.1304 0.061 Uiso calc R 1 . . H
H2A 0.2059 0.3505 0.2888 0.081 Uiso calc R 1 . . H
H2B 0.3315 0.4116 0.2411 0.081 Uiso calc R 1 . . H
H3A 0.4460 0.1183 0.2927 0.085 Uiso calc R 1 . . H
H3B 0.4087 0.2266 0.3834 0.085 Uiso calc R 1 . . H
H4 0.2193 0.0231 0.3798 0.064 Uiso calc R 1 . . H
H5A 0.2928 -0.1742 0.2192 0.081 Uiso calc R 1 . . H
H5B 0.1675 -0.2319 0.2678 0.081 Uiso calc R 1 . . H
H6A 0.0533 0.0591 0.2140 0.076 Uiso calc R 1 . . H
H6B 0.0922 -0.0495 0.1239 0.076 Uiso calc R 1 . . H
H8A 0.3807 -0.3869 0.5088 0.127 Uiso calc R 1 . . H
H8B 0.2414 -0.3752 0.4327 0.127 Uiso calc R 1 . . H
H8C 0.2734 -0.2197 0.5170 0.127 Uiso calc R 1 . . H

loop_
_atom_site_aniso_label
_atom_site_aniso_U_11
_atom_site_aniso_U_22
_atom_site_aniso_U_33
_atom_site_aniso_U_12
_atom_site_aniso_U_13
_atom_site_aniso_U_23
O1 0.0700(16) 0.138(3) 0.0979(19) 0.0473(17) 0.0241(14) 0.0452(18)
O2 0.0977(18) 0.0654(15) 0.0517(13) 0.0160(14) -0.0078(12) -0.0028(11)
O3 0.1002(17) 0.0688(15) 0.0486(12) 0.0096(13) -0.0101(11) -0.0022(11)
C1 0.0485(16) 0.0553(18) 0.0470(15) 0.0006(14) 0.0059(13) 0.0030(13)
C2 0.072(2) 0.056(2) 0.0617(19) -0.0068(17) -0.0161(16) 0.0024(16)
C3 0.068(2) 0.066(2) 0.065(2) -0.0037(19) -0.0184(16) 0.0027(18)
C4 0.0516(17) 0.062(2) 0.0459(15) 0.0124(15) 0.0072(13) 0.0026(14)
C5 0.076(2) 0.053(2) 0.065(2) -0.0029(17) -0.0095(17) 0.0072(16)
C6 0.0649(19) 0.0547(19) 0.0598(18) -0.0109(17) -0.0119(15) 0.0065(16)
C7 0.062(2) 0.078(2) 0.0467(16) 0.0193(18) 0.0071(14) 0.0046(16)
C8 0.085(2) 0.095(3) 0.072(2) 0.006(2) 0.0085(19) 0.024(2)
C9 0.0560(18) 0.0570(19) 0.0408(15) -0.0076(16) 0.0024(13) 0.0006(14)

loop_
_atom_type_symbol
_atom_type_description
_atom_type_scat_dispersion_real
_atom_type_scat_dispersion_imag
_atom_type_scat_source
C C 0.0033 0.0016 'International Tables Vol C Tables 4.2.6.8 and 6.1.1.4'
H H 0.0000 0.0000 'International Tables Vol C Tables 4.2.6.8 and 6.1.1.4'
O O 0.0106 0.0060 'International Tables Vol C Tables 4.2.6.8 and 6.1.1.4'

loop_
_geom_angle_atom_site_label_1
_geom_angle_atom_site_label_2
_geom_angle_atom_site_label_3
_geom_angle
_geom_angle_publ_flag
C9 C1 C2 113.3(3) ?
C9 C1 C6 110.7(2) ?
C2 C1 C6 110.4(2) ?
C1 C2 C3 111.2(3) ?
C4 C3 C2 111.8(3) ?
C3 C4 C7 114.1(3) ?
C3 C4 C5 110.2(2) ?
C7 C4 C5 109.0(3) ?
C6 C5 C4 112.1(3) ?
C5 C6 C1 111.0(2) ?
O1 C7 C8 120.2(3) ?
O1 C7 C4 121.3(3) ?
C8 C7 C4 118.5(3) ?
O2 C9 O3 121.4(3) ?
O2 C9 C1 124.0(3) y
O3 C9 C1 114.5(3) y
C9 O3 H3 109.5 ?
C9 C1 H1 107.4 ?
C2 C1 H1 107.4 ?
C6 C1 H1 107.4 ?
C1 C2 H2A 109.4 ?
C3 C2 H2A 109.4 ?
C1 C2 H2B 109.4 ?
C3 C2 H2B 109.4 ?
H2A C2 H2B 108.0 ?
C4 C3 H3A 109.3 ?
C2 C3 H3A 109.3 ?
C4 C3 H3B 109.3 ?
C2 C3 H3B 109.3 ?
H3A C3 H3B 107.9 ?
C3 C4 H4 107.8 ?
C7 C4 H4 107.8 ?
C5 C4 H4 107.8 ?
C6 C5 H5A 109.2 ?
C4 C5 H5A 109.2 ?
C6 C5 H5B 109.2 ?
C4 C5 H5B 109.2 ?
H5A C5 H5B 107.9 ?
C5 C6 H6A 109.4 ?
C1 C6 H6A 109.4 ?
C5 C6 H6B 109.4 ?
C1 C6 H6B 109.4 ?
H6A C6 H6B 108.0 ?
C7 C8 H8A 109.5 ?
C7 C8 H8B 109.5 ?
H8A C8 H8B 109.5 ?
C7 C8 H8C 109.5 ?
H8A C8 H8C 109.5 ?
H8B C8 H8C 109.5 ?

loop_
_geom_bond_atom_site_label_1
_geom_bond_atom_site_label_2
_geom_bond_site_symmetry_2
_geom_bond_distance
_geom_bond_publ_flag
O1 C7 . 1.203(4) ?
O2 C9 . 1.222(4) y
O3 C9 . 1.300(3) y
C1 C9 . 1.486(4) ?
C1 C2 . 1.513(4) ?
C1 C6 . 1.518(4) ?
C2 C3 . 1.517(4) ?
C3 C4 . 1.506(4) ?
C4 C7 . 1.507(4) ?
C4 C5 . 1.520(4) ?
C5 C6 . 1.515(4) ?
C7 C8 . 1.483(5) ?
O3 H3 . 0.8200 ?
C1 H1 . 0.9800 ?
C2 H2A . 0.9700 ?
C2 H2B . 0.9700 ?
C3 H3A . 0.9700 ?
C3 H3B . 0.9700 ?
C4 H4 . 0.9800 ?
C5 H5A . 0.9700 ?
C5 H5B . 0.9700 ?
C6 H6A . 0.9700 ?
C6 H6B . 0.9700 ?
C8 H8A . 0.9600 ?
C8 H8B . 0.9600 ?
C8 H8C . 0.9600 ?

loop_
_geom_torsion_atom_site_label_1
_geom_torsion_atom_site_label_2
_geom_torsion_atom_site_label_3
_geom_torsion_atom_site_label_4
_geom_torsion
C9 C1 C2 C3 -178.9(3)
C6 C1 C2 C3 56.3(3)
C1 C2 C3 C4 -56.8(4)
C2 C3 C4 C7 178.3(3)
C2 C3 C4 C5 55.2(4)
C3 C4 C5 C6 -54.9(4)
C7 C4 C5 C6 179.2(3)
C4 C5 C6 C1 55.6(4)
C9 C1 C6 C5 178.1(3)
C2 C1 C6 C5 -55.7(3)
C3 C4 C7 O1 -27.0(5)
C5 C4 C7 O1 96.7(4)
C3 C4 C7 C8 152.5(3)
C5 C4 C7 C8 -83.8(4)
C2 C1 C9 O2 -15.2(4)
C6 C1 C9 O2 109.4(3)
C2 C1 C9 O3 165.8(3)
C6 C1 C9 O3 -69.6(3)

loop_
_cod_related_entry_id
_cod_related_entry_database
_cod_related_entry_code
1 ChemSpider 4407471
